data_7201913
loop_
_publ_author_name
'Wang, Fang-Kuo'
'Yang, Shi-Yao'
'Huang, Rong-Bin'
'Zheng, Lan-Sun'
'Batten, Stuart R.'

_publ_section_title
;
 Control of the topologies and packing modes of three 2D coordination
 polymers through variation of the solvent ratio of a binary solvent
 mixture
;
_journal_issue 9
_journal_name_full CrystEngComm
_journal_page_first 1211
_journal_paper_doi 10.1039/b718995h
_journal_volume 10
_journal_year 2008
_chemical_formula_moiety 'C12 H13 N O5 Zn'
_chemical_formula_sum 'C12 H13 N O5 Zn'
_chemical_formula_weight 316.60
_chemical_name_systematic
;
?
;
_space_group_IT_number 15
_symmetry_cell_setting monoclinic
_symmetry_space_group_name_Hall '-C 2yc'
_symmetry_space_group_name_H-M 'C 1 2/c 1'
_atom_sites_solution_hydrogens geom
_atom_sites_solution_primary direct
_atom_sites_solution_secondary difmap
_audit_creation_method SHELXL-97
_cell_angle_alpha 90.00
_cell_angle_beta 93.552(1)
_cell_angle_gamma 90.00
_cell_formula_units_Z 8
_cell_length_a 18.2323(8)
_cell_length_b 10.8209(5)
_cell_length_c 13.0970(6)
_cell_measurement_reflns_used 6608
_cell_measurement_temperature 297(2)
_cell_measurement_theta_max 28.3822
_cell_measurement_theta_min 2.2384
_cell_volume 2578.9(2)
_computing_cell_refinement 'SAINT (Bruker, 2001)'
_computing_data_collection 'SMART (Bruker, 2001)'
_computing_data_reduction 'SAINT (Bruker, 2001)'
_computing_molecular_graphics 'ORTEP-II (Johnson, 1976)'
_computing_publication_material 'SHELXL-97 (Sheldrick, 1997)'
_computing_structure_refinement 'SHELXL-97 (Sheldrick, 1997)'
_computing_structure_solution 'SHELXS-97 (Sheldrick, 1997)'
_diffrn_ambient_temperature 297(2)
_diffrn_measured_fraction_theta_full 0.997
_diffrn_measured_fraction_theta_max 0.940
_diffrn_measurement_device_type 'Bruker APEX area-detector diffractometer'
_diffrn_measurement_method '\f and \w scan'
_diffrn_radiation_monochromator graphite
_diffrn_radiation_source 'fine-focus sealed tube'
_diffrn_radiation_type MoK\a
_diffrn_radiation_wavelength 0.71073
_diffrn_reflns_av_R_equivalents 0.0277
_diffrn_reflns_av_sigmaI/netI 0.0222
_diffrn_reflns_limit_h_max 24
_diffrn_reflns_limit_h_min -23
_diffrn_reflns_limit_k_max 14
_diffrn_reflns_limit_k_min -14
_diffrn_reflns_limit_l_max 17
_diffrn_reflns_limit_l_min -17
_diffrn_reflns_number 14421
_diffrn_reflns_theta_full 26.00
_diffrn_reflns_theta_max 28.53
_diffrn_reflns_theta_min 2.19
_diffrn_standards_decay_% 0
_diffrn_standards_interval_count 0
_diffrn_standards_interval_time 0
_diffrn_standards_number 0
_exptl_absorpt_coefficient_mu 1.920
_exptl_absorpt_correction_T_max 0.7238
_exptl_absorpt_correction_T_min 0.5876
_exptl_absorpt_correction_type multi-scan
_exptl_absorpt_process_details 'SADABS (Bruker, 2002)'
_exptl_crystal_colour colorless
_exptl_crystal_density_diffrn 1.631
_exptl_crystal_density_meas ?
_exptl_crystal_density_method .
_exptl_crystal_description block
_exptl_crystal_F_000 1296
_exptl_crystal_size_max 0.31
_exptl_crystal_size_mid 0.28
_exptl_crystal_size_min 0.18
_refine_diff_density_max 0.419
_refine_diff_density_min -0.355
_refine_diff_density_rms 0.085
_refine_ls_extinction_method none
_refine_ls_goodness_of_fit_ref 1.078
_refine_ls_hydrogen_treatment constr
_refine_ls_matrix_type full
_refine_ls_number_parameters 177
_refine_ls_number_reflns 3082
_refine_ls_number_restraints 0
_refine_ls_restrained_S_all 1.078
_refine_ls_R_factor_all 0.0333
_refine_ls_R_factor_gt 0.0292
_refine_ls_shift/su_max 0.001
_refine_ls_shift/su_mean 0.000
_refine_ls_structure_factor_coef Fsqd
_refine_ls_weighting_details 'calc w=1/[\s^2^(Fo^2^)+(0.0494P)^2^+0.7651P] where P=(Fo^2^+2Fc^2^)/3'
_refine_ls_weighting_scheme calc
_refine_ls_wR_factor_gt 0.0814
_refine_ls_wR_factor_ref 0.0837
_reflns_number_gt 2671
_reflns_number_total 3082
_reflns_threshold_expression >2sigma(I)
_cod_data_source_file b718995h.txt
_cod_data_source_block 669582
_cod_depositor_comments
;
The following automatic conversions were performed:
'_symmetry_cell_setting' value 'Monoclinic' changed to 'monoclinic'
according to '/home/saulius/struct/CIF-dictionaries/cif_core.dic'
dictionary named 'cif_core.dic' version 2.4.1 from 2010-06-29.

Automatic conversion script
Id: cif_fix_enum 1527 2010-12-29 10:47:43Z saulius 
;
_cod_original_sg_symbol_Hall -C2yc
_cod_original_sg_symbol_H-M C2/c
_cod_database_code 7201913

loop_
_symmetry_equiv_pos_as_xyz
'x, y, z'
'-x, y, -z+1/2'
'x+1/2, y+1/2, z'
'-x+1/2, y+1/2, -z+1/2'
'-x, -y, -z'
'x, -y, z-1/2'
'-x+1/2, -y+1/2, -z'
'x+1/2, -y+1/2, z-1/2'

loop_
_atom_site_label
_atom_site_type_symbol
_atom_site_fract_x
_atom_site_fract_y
_atom_site_fract_z
_atom_site_U_iso_or_equiv
_atom_site_adp_type
_atom_site_occupancy
_atom_site_symmetry_multiplicity
_atom_site_calc_flag
_atom_site_refinement_flags
_atom_site_disorder_assembly
_atom_site_disorder_group
Zn1 Zn 0.044785(10) 0.754788(14) 0.158577(14) 0.02294(9) Uani 1 1 d . . .
O1 O 0.01854(8) 0.57271(11) 0.17072(10) 0.0372(3) Uani 1 1 d . . .
O2 O 0.04356(7) -0.06475(11) 0.19377(11) 0.0396(3) Uani 1 1 d . . .
O3 O 0.12322(8) 0.72771(12) 0.27551(11) 0.0387(3) Uani 1 1 d . . .
O4 O 0.05872(7) 0.77859(13) 0.40867(11) 0.0388(3) Uani 1 1 d . . .
O5 O 0.10874(9) 0.76354(11) 0.04233(12) 0.0390(3) Uani 1 1 d . . .
C1 C 0.0000 0.5197(2) 0.2500 0.0291(5) Uani 1 2 d S . .
C2 C 0.0000 0.3816(2) 0.2500 0.0292(5) Uani 1 2 d S . .
C3 C 0.01732(10) 0.31669(15) 0.16311(13) 0.0318(4) Uani 1 1 d . . .
H3A H 0.0291 0.3593 0.1047 0.038 Uiso 1 1 calc R . .
C4 C 0.01709(10) 0.18911(15) 0.16338(14) 0.0315(4) Uani 1 1 d . . .
H4A H 0.0285 0.1461 0.1050 0.038 Uiso 1 1 calc R . .
C5 C 0.0000 0.1251(2) 0.2500 0.0292(5) Uani 1 2 d S . .
C6 C 0.0000 -0.0130(2) 0.2500 0.0310(5) Uani 1 2 d S . .
C7 C 0.11704(11) 0.75363(13) 0.36792(15) 0.0308(4) Uani 1 1 d . . .
C8 C 0.18624(10) 0.75362(13) 0.43598(15) 0.0296(4) Uani 1 1 d . . .
C9 C 0.24863(9) 0.69402(18) 0.40554(13) 0.0349(4) Uani 1 1 d . . .
H9A H 0.2479 0.6562 0.3417 0.042 Uiso 1 1 calc R . .
C10 C 0.31156(9) 0.69031(18) 0.46894(13) 0.0366(4) Uani 1 1 d . . .
H10A H 0.3530 0.6498 0.4478 0.044 Uiso 1 1 calc R . .
C11 C 0.13677(10) 0.6902(2) -0.01651(14) 0.0394(4) Uani 1 1 d . . .
C12 C 0.13053(13) 0.5537(2) -0.00058(19) 0.0567(6) Uani 1 1 d . . .
H12A H 0.1136 0.5380 0.0661 0.085 Uiso 1 1 calc R . .
H12B H 0.1778 0.5160 -0.0060 0.085 Uiso 1 1 calc R . .
H12C H 0.0963 0.5197 -0.0516 0.085 Uiso 1 1 calc R . .
C13 C 0.20600(16) 0.6522(3) -0.1678(2) 0.0836(9) Uani 1 1 d . . .
H13A H 0.2081 0.5688 -0.1428 0.125 Uiso 1 1 calc R . .
H13B H 0.2548 0.6807 -0.1783 0.125 Uiso 1 1 calc R . .
H13C H 0.1770 0.6548 -0.2315 0.125 Uiso 1 1 calc R . .
C14 C 0.17730(14) 0.8637(2) -0.1112(2) 0.0680(7) Uani 1 1 d . . .
H14A H 0.1634 0.9073 -0.0515 0.102 Uiso 1 1 calc R . .
H14B H 0.1447 0.8858 -0.1686 0.102 Uiso 1 1 calc R . .
H14C H 0.2268 0.8852 -0.1251 0.102 Uiso 1 1 calc R . .
N1 N 0.17275(12) 0.73152(18) -0.09337(16) 0.0511(5) Uani 1 1 d . . .

loop_
_atom_site_aniso_label
_atom_site_aniso_U_11
_atom_site_aniso_U_22
_atom_site_aniso_U_33
_atom_site_aniso_U_23
_atom_site_aniso_U_13
_atom_site_aniso_U_12
Zn1 0.02382(13) 0.02062(13) 0.02410(14) -0.00039(6) -0.00087(9) 0.00020(6)
O1 0.0540(8) 0.0210(6) 0.0372(7) 0.0008(5) 0.0071(6) -0.0051(5)
O2 0.0416(7) 0.0221(6) 0.0553(8) -0.0059(6) 0.0035(6) 0.0017(5)
O3 0.0336(7) 0.0498(7) 0.0314(7) -0.0001(5) -0.0100(6) 0.0044(5)
O4 0.0251(6) 0.0498(7) 0.0402(8) -0.0050(6) -0.0079(5) 0.0009(5)
O5 0.0428(8) 0.0398(7) 0.0353(8) -0.0021(5) 0.0102(6) -0.0017(5)
C1 0.0308(12) 0.0212(10) 0.0350(13) 0.000 -0.0009(10) 0.000
C2 0.0314(12) 0.0195(10) 0.0367(13) 0.000 0.0008(10) 0.000
C3 0.0389(9) 0.0232(8) 0.0339(9) 0.0016(6) 0.0064(7) -0.0016(7)
C4 0.0343(9) 0.0236(8) 0.0371(9) -0.0037(6) 0.0053(7) 0.0004(7)
C5 0.0268(11) 0.0197(10) 0.0408(13) 0.000 -0.0005(10) 0.000
C6 0.0310(12) 0.0202(10) 0.0408(13) 0.000 -0.0062(10) 0.000
C7 0.0269(9) 0.0299(9) 0.0344(10) 0.0025(6) -0.0071(7) -0.0016(6)
C8 0.0250(8) 0.0354(10) 0.0277(9) 0.0058(6) -0.0044(7) -0.0041(6)
C9 0.0299(9) 0.0459(10) 0.0284(9) -0.0039(7) -0.0029(7) -0.0015(7)
C10 0.0256(8) 0.0472(11) 0.0364(10) -0.0021(8) -0.0032(7) 0.0017(7)
C11 0.0322(9) 0.0543(12) 0.0319(9) -0.0036(8) 0.0027(7) -0.0023(8)
C12 0.0601(14) 0.0465(12) 0.0656(15) -0.0074(10) 0.0222(11) 0.0014(10)
C13 0.085(2) 0.111(2) 0.0599(17) -0.0118(16) 0.0406(15) 0.0008(17)
C14 0.0638(15) 0.0754(17) 0.0656(16) 0.0205(13) 0.0116(12) -0.0179(13)
N1 0.0482(11) 0.0672(12) 0.0394(10) -0.0020(8) 0.0128(9) -0.0048(8)

loop_
_atom_type_symbol
_atom_type_description
_atom_type_scat_dispersion_real
_atom_type_scat_dispersion_imag
_atom_type_scat_source
C C 0.0033 0.0016 'International Tables Vol C Tables 4.2.6.8 and 6.1.1.4'
H H 0.0000 0.0000 'International Tables Vol C Tables 4.2.6.8 and 6.1.1.4'
N N 0.0061 0.0033 'International Tables Vol C Tables 4.2.6.8 and 6.1.1.4'
O O 0.0106 0.0060 'International Tables Vol C Tables 4.2.6.8 and 6.1.1.4'
Zn Zn 0.2839 1.4301 'International Tables Vol C Tables 4.2.6.8 and 6.1.1.4'

loop_
_geom_angle_atom_site_label_1
_geom_angle_atom_site_label_2
_geom_angle_atom_site_label_3
_geom_angle
_geom_angle_site_symmetry_1
_geom_angle_site_symmetry_3
_geom_angle_publ_flag
O5 Zn1 O2 98.38(5) . 1_565 ?
O5 Zn1 O1 105.02(5) . . ?
O2 Zn1 O1 156.59(7) 1_565 . ?
O5 Zn1 O4 103.56(6) . 2 ?
O2 Zn1 O4 87.33(5) 1_565 2 ?
O1 Zn1 O4 86.59(5) . 2 ?
O5 Zn1 O3 99.48(6) . . ?
O2 Zn1 O3 89.12(5) 1_565 . ?
O1 Zn1 O3 87.69(5) . . ?
O4 Zn1 O3 156.95(7) 2 . ?
O5 Zn1 Zn1 175.95(4) . 2 ?
O2 Zn1 Zn1 78.52(4) 1_565 2 ?
O1 Zn1 Zn1 78.12(4) . 2 ?
O4 Zn1 Zn1 79.02(4) 2 2 ?
O3 Zn1 Zn1 77.96(4) . 2 ?
C1 O1 Zn1 125.82(12) . . ?
C6 O2 Zn1 126.03(13) . 1_545 ?
C7 O3 Zn1 126.05(13) . . ?
C7 O4 Zn1 125.12(13) . 2 ?
C11 O5 Zn1 137.28(13) . . ?
O1 C1 O1 125.4(2) 2 . ?
O1 C1 C2 117.28(11) 2 . ?
O1 C1 C2 117.28(11) . . ?
C3 C2 C3 119.3(2) 2 . ?
C3 C2 C1 120.34(10) 2 . ?
C3 C2 C1 120.34(10) . . ?
C4 C3 C2 120.14(15) . . ?
C4 C3 H3A 119.9 . . ?
C2 C3 H3A 119.9 . . ?
C3 C4 C5 120.29(15) . . ?
C3 C4 H4A 119.9 . . ?
C5 C4 H4A 119.9 . . ?
C4 C5 C4 119.8(2) 2 . ?
C4 C5 C6 120.10(11) 2 . ?
C4 C5 C6 120.10(11) . . ?
O2 C6 O2 126.7(2) 2 . ?
O2 C6 C5 116.63(11) 2 . ?
O2 C6 C5 116.63(11) . . ?
O4 C7 O3 126.21(18) . . ?
O4 C7 C8 116.97(18) . . ?
O3 C7 C8 116.82(18) . . ?
C10 C8 C9 118.94(17) 7_566 . ?
C10 C8 C7 120.77(17) 7_566 . ?
C9 C8 C7 120.26(16) . . ?
C10 C9 C8 120.56(16) . . ?
C10 C9 H9A 119.7 . . ?
C8 C9 H9A 119.7 . . ?
C9 C10 C8 120.50(17) . 7_566 ?
C9 C10 H10A 119.8 . . ?
C8 C10 H10A 119.8 7_566 . ?
O5 C11 N1 120.3(2) . . ?
O5 C11 C12 120.50(18) . . ?
N1 C11 C12 119.23(19) . . ?
C11 C12 H12A 109.5 . . ?
C11 C12 H12B 109.5 . . ?
H12A C12 H12B 109.5 . . ?
C11 C12 H12C 109.5 . . ?
H12A C12 H12C 109.5 . . ?
H12B C12 H12C 109.5 . . ?
N1 C13 H13A 109.5 . . ?
N1 C13 H13B 109.5 . . ?
H13A C13 H13B 109.5 . . ?
N1 C13 H13C 109.5 . . ?
H13A C13 H13C 109.5 . . ?
H13B C13 H13C 109.5 . . ?
N1 C14 H14A 109.5 . . ?
N1 C14 H14B 109.5 . . ?
H14A C14 H14B 109.5 . . ?
N1 C14 H14C 109.5 . . ?
H14A C14 H14C 109.5 . . ?
H14B C14 H14C 109.5 . . ?
C11 N1 C14 119.6(2) . . ?
C11 N1 C13 124.1(2) . . ?
C14 N1 C13 116.2(2) . . ?

loop_
_geom_bond_atom_site_label_1
_geom_bond_atom_site_label_2
_geom_bond_distance
_geom_bond_site_symmetry_2
_geom_bond_publ_flag
Zn1 O5 1.9765(15) . ?
Zn1 O2 2.0069(12) 1_565 ?
Zn1 O1 2.0360(12) . ?
Zn1 O4 2.0487(13) 2 ?
Zn1 O3 2.0506(13) . ?
Zn1 Zn1 2.9810(4) 2 ?
O1 C1 1.2510(16) . ?
O2 C6 1.2485(17) . ?
O2 Zn1 2.0069(12) 1_545 ?
O3 C7 1.254(3) . ?
O4 C7 1.248(2) . ?
O4 Zn1 2.0487(13) 2 ?
O5 C11 1.238(2) . ?
C1 O1 1.2509(16) 2 ?
C1 C2 1.495(3) . ?
C2 C3 1.390(2) 2 ?
C2 C3 1.390(2) . ?
C3 C4 1.381(3) . ?
C3 H3A 0.9300 . ?
C4 C5 1.381(2) . ?
C4 H4A 0.9300 . ?
C5 C4 1.381(2) 2 ?
C5 C6 1.495(3) . ?
C6 O2 1.2485(17) 2 ?
C7 C8 1.499(3) . ?
C8 C10 1.384(3) 7_566 ?
C8 C9 1.387(3) . ?
C9 C10 1.375(2) . ?
C9 H9A 0.9300 . ?
C10 C8 1.384(3) 7_566 ?
C10 H10A 0.9300 . ?
C11 N1 1.314(3) . ?
C11 C12 1.497(3) . ?
C12 H12A 0.9600 . ?
C12 H12B 0.9600 . ?
C12 H12C 0.9600 . ?
C13 N1 1.459(3) . ?
C13 H13A 0.9600 . ?
C13 H13B 0.9600 . ?
C13 H13C 0.9600 . ?
C14 N1 1.452(3) . ?
C14 H14A 0.9600 . ?
C14 H14B 0.9600 . ?
C14 H14C 0.9600 . ?
